data_7243515
loop_
_publ_author_name
'Zou, Yan-Min'
'Lan, Xiao-Yun'
'Ma, Wen'
'Jin, Jian-Ce'
'Sun, Hai-Yan'
'Li, Ji-Long'
'Feng, Mei-Ling'
'Huang, Xiao-Ying'

_publ_section_title
;
 Towards new cesium containing manganese vanadates via a precursor method
;
_journal_issue 39
_journal_name_full CrystEngComm
_journal_page_first 6909
_journal_page_last 6914
_journal_paper_doi 10.1039/D1CE00921D
_journal_volume 23
_journal_year 2021
_chemical_formula_sum 'Cs4.34 H5.93 Mn1.83 O26.97 V8'
_chemical_formula_weight 1522.31
_space_group_crystal_system tetragonal
_space_group_IT_number 128
_space_group_name_Hall '-P 4 2n'
_space_group_name_H-M_alt 'P 4/m n c'
_atom_sites_solution_hydrogens difmap
_audit_creation_method SHELXL-2018/3
_audit_update_record
;
2021-07-13 deposited with the CCDC.	2021-08-19 downloaded from the CCDC.
;
_cell_angle_alpha 90
_cell_angle_beta 90
_cell_angle_gamma 90
_cell_formula_units_Z 2
_cell_length_a 13.5690(3)
_cell_length_b 13.5690(3)
_cell_length_c 8.5361(4)
_cell_measurement_reflns_used 4062
_cell_measurement_temperature 150(2)
_cell_measurement_theta_max 25.29
_cell_measurement_theta_min 3.00
_cell_volume 1571.65(9)
_computing_structure_refinement 'SHELXL-2018/3 (Sheldrick, 2018)'
_diffrn_ambient_temperature 150(2)
_diffrn_measured_fraction_theta_full 0.997
_diffrn_measured_fraction_theta_max 0.997
_diffrn_measurement_device_type 'Bruker APEX-II CCD'
_diffrn_radiation_type MoK\a
_diffrn_radiation_wavelength 0.71073
_diffrn_reflns_av_R_equivalents 0.0354
_diffrn_reflns_av_unetI/netI 0.0199
_diffrn_reflns_Laue_measured_fraction_full 0.997
_diffrn_reflns_Laue_measured_fraction_max 0.997
_diffrn_reflns_limit_h_max 16
_diffrn_reflns_limit_h_min -14
_diffrn_reflns_limit_k_max 14
_diffrn_reflns_limit_k_min -16
_diffrn_reflns_limit_l_max 10
_diffrn_reflns_limit_l_min -10
_diffrn_reflns_number 6750
_diffrn_reflns_point_group_measured_fraction_full 0.997
_diffrn_reflns_point_group_measured_fraction_max 0.997
_diffrn_reflns_theta_full 25.242
_diffrn_reflns_theta_max 25.342
_diffrn_reflns_theta_min 2.123
_exptl_absorpt_coefficient_mu 8.015
_exptl_absorpt_correction_T_max 0.887
_exptl_absorpt_correction_T_min 0.852
_exptl_absorpt_correction_type multi-scan
_exptl_crystal_colour orange-red
_exptl_crystal_density_diffrn 3.217
_exptl_crystal_description block
_exptl_crystal_F_000 1380
_exptl_crystal_size_max 0.02
_exptl_crystal_size_mid 0.02
_exptl_crystal_size_min 0.015
_refine_diff_density_max 0.441
_refine_diff_density_min -0.372
_refine_diff_density_rms 0.081
_refine_ls_extinction_method none
_refine_ls_goodness_of_fit_ref 1.172
_refine_ls_hydrogen_treatment mixed
_refine_ls_matrix_type full
_refine_ls_number_parameters 74
_refine_ls_number_reflns 775
_refine_ls_number_restraints 2
_refine_ls_restrained_S_all 1.171
_refine_ls_R_factor_all 0.0202
_refine_ls_R_factor_gt 0.0192
_refine_ls_shift/su_max 0.000
_refine_ls_shift/su_mean 0.000
_refine_ls_structure_factor_coef Fsqd
_refine_ls_weighting_details 'w=1/[\s^2^(Fo^2^)+4.0000P] where P=(Fo^2^+2Fc^2^)/3'
_refine_ls_weighting_scheme calc
_refine_ls_wR_factor_gt 0.0400
_refine_ls_wR_factor_ref 0.0406
_reflns_Friedel_coverage 0.000
_reflns_number_gt 754
_reflns_number_total 775
_reflns_threshold_expression 'I > 2\s(I)'
_cod_data_source_file d1ce00921d2.cif
_cod_data_source_block x_CCDC1
_cod_depositor_comments
;
The following automatic conversions were performed:

data item '_exptl_absorpt_correction_type' value 'Multi-scan' was
changed to 'multi-scan' in accordance with the
/home/data/users/saulius/crontab/automatic-downloads/rss-feeds/RSC/lib/dictionaries/cif_core.dic
dictionary named 'cif_core.dic' version 2.4.2 last updated on
2011-04-26.

Automatic conversion script
Id: cif_fix_values 7556 2019-12-06 15:28:31Z antanas 

 Adding full bibliography for 7243514--7243515.cif.
;
_cod_original_cell_volume 1571.65(10)
_cod_database_code 7243515
_shelx_shelxl_version_number 2018/3
_shelx_space_group_comment
;
The symmetry employed for this shelxl refinement is uniquely defined
by the following loop, which should always be used as a source of
symmetry information in preference to the above space-group names.
They are only intended as comments.
;

loop_
_space_group_symop_operation_xyz
'x, y, z'
'-x, -y, z'
'-y, x, z'
'y, -x, z'
'-x+1/2, y+1/2, -z+1/2'
'x+1/2, -y+1/2, -z+1/2'
'y+1/2, x+1/2, -z+1/2'
'-y+1/2, -x+1/2, -z+1/2'
'-x, -y, -z'
'x, y, -z'
'y, -x, -z'
'-y, x, -z'
'x-1/2, -y-1/2, z-1/2'
'-x-1/2, y-1/2, z-1/2'
'-y-1/2, -x-1/2, z-1/2'
'y-1/2, x-1/2, z-1/2'

loop_
_atom_site_label
_atom_site_type_symbol
_atom_site_fract_x
_atom_site_fract_y
_atom_site_fract_z
_atom_site_U_iso_or_equiv
_atom_site_adp_type
_atom_site_occupancy
_atom_site_site_symmetry_order
_atom_site_calc_flag
_atom_site_refinement_flags_posn
_atom_site_refinement_flags_adp
_atom_site_refinement_flags_occupancy
_atom_site_disorder_assembly
_atom_site_disorder_group
Mn3 Mn 0.500000 0.000000 0.250000 0.0143(4) Uani 0.5 4 d S T P A .
V1 V 0.42105(4) 0.24571(4) 0.19585(6) 0.01994(15) Uani 1 1 d . . . . .
O1 O 0.4133(3) 0.2934(2) 0.000000 0.0288(8) Uani 1 2 d S T P A .
O2 O 0.50681(18) 0.16073(16) 0.2118(3) 0.0317(6) Uani 1 1 d . . . . .
O3 O 0.4482(2) 0.33660(17) 0.3138(3) 0.0351(6) Uani 1 1 d . . . . .
O4 O 0.30315(18) 0.19685(18) 0.250000 0.0361(8) Uani 1 2 d S T P A .
O5 O 0.500000 0.000000 0.000000 0.0257(10) Uani 1 4 d DS T P A .
H5 H 0.498(5) 0.0512(4) -0.051(2) 0.039 Uiso 0.5 1 d D U P . .
Cs1 Cs 0.62966(7) 0.23471(6) 0.500000 0.0281(2) Uani 0.8128 2 d S T P A 1
Cs2 Cs 0.500000 0.500000 0.000000 0.0398(2) Uani 0.918 8 d S T P A 1
Cs3 Cs 0.500000 0.500000 0.500000 0.0224(10) Uani 0.0356 8 d S T P A 1
Mn1 Mn 0.5665(2) 0.3765(2) 0.500000 0.0145(7) Uani 0.1872 2 d S T P A 2
O1W O 0.500000 0.500000 0.500000 0.0224(10) Uani 0.9644 8 d S T P A 2
H1 H 0.453026 0.498423 0.434200 0.034 Uiso 0.2411 1 d R U P A 2
Cs1B Cs 0.6155(17) 0.2673(11) 0.500000 0.019(4) Uani 0.0341 2 d S T P A 3
Mn2 Mn 0.500000 0.500000 0.290(3) 0.012(4) Uani 0.04 4 d S T P A 3

loop_
_atom_site_aniso_label
_atom_site_aniso_U_11
_atom_site_aniso_U_22
_atom_site_aniso_U_33
_atom_site_aniso_U_23
_atom_site_aniso_U_13
_atom_site_aniso_U_12
Mn3 0.0145(5) 0.0145(5) 0.0138(8) 0.000 0.000 -0.0009(7)
V1 0.0275(3) 0.0166(3) 0.0156(3) -0.0012(2) -0.0016(2) 0.0004(2)
O1 0.042(2) 0.0254(18) 0.0194(17) 0.000 0.000 0.0027(16)
O2 0.0345(13) 0.0229(12) 0.0377(14) -0.0089(11) -0.0128(12) 0.0062(10)
O3 0.0529(16) 0.0245(12) 0.0277(13) -0.0092(11) -0.0074(12) 0.0035(12)
O4 0.0333(12) 0.0333(12) 0.042(2) 0.0077(12) 0.0077(12) -0.0010(17)
O5 0.051(3) 0.011(2) 0.015(2) 0.000 0.000 0.004(2)
Cs1 0.0256(4) 0.0373(5) 0.0215(2) 0.000 0.000 -0.0096(4)
Cs2 0.0201(2) 0.0201(2) 0.0792(6) 0.000 0.000 0.000
Cs3 0.0250(15) 0.0250(15) 0.017(2) 0.000 0.000 0.000
Mn1 0.0127(16) 0.0174(17) 0.0133(16) 0.000 0.000 -0.0016(13)
O1W 0.0250(15) 0.0250(15) 0.017(2) 0.000 0.000 0.000
Cs1B 0.019(6) 0.007(7) 0.031(6) 0.000 0.000 0.006(5)
Mn2 0.010(6) 0.010(6) 0.017(11) 0.000 0.000 0.000

loop_
_atom_type_symbol
_atom_type_description
_atom_type_scat_dispersion_real
_atom_type_scat_dispersion_imag
_atom_type_scat_source
O O 0.0106 0.0060 'International Tables Vol C Tables 4.2.6.8 and 6.1.1.4'
H H 0.0000 0.0000 'International Tables Vol C Tables 4.2.6.8 and 6.1.1.4'
V V 0.3005 0.5294 'International Tables Vol C Tables 4.2.6.8 and 6.1.1.4'
Mn Mn 0.3368 0.7283 'International Tables Vol C Tables 4.2.6.8 and 6.1.1.4'
Cs Cs -0.3680 2.1192 'International Tables Vol C Tables 4.2.6.8 and 6.1.1.4'

loop_
_geom_angle_atom_site_label_1
_geom_angle_atom_site_label_2
_geom_angle_atom_site_label_3
_geom_angle
_geom_angle_site_symmetry_1
_geom_angle_site_symmetry_3
_geom_angle_publ_flag
O5 Mn3 O5 180.0 7_545 . ?
O5 Mn3 O2 98.51(6) 7_545 . ?
O5 Mn3 O2 81.49(6) . . ?
O5 Mn3 O2 98.51(6) 7_545 2_655 ?
O5 Mn3 O2 81.49(6) . 2_655 ?
O2 Mn3 O2 162.99(12) . 2_655 ?
O5 Mn3 O2 81.49(6) 7_545 7_545 ?
O5 Mn3 O2 98.51(6) . 7_545 ?
O2 Mn3 O2 86.51(12) . 7_545 ?
O2 Mn3 O2 96.01(13) 2_655 7_545 ?
O5 Mn3 O2 81.49(6) 7_545 8 ?
O5 Mn3 O2 98.51(6) . 8 ?
O2 Mn3 O2 96.01(13) . 8 ?
O2 Mn3 O2 86.51(12) 2_655 8 ?
O2 Mn3 O2 162.99(12) 7_545 8 ?
O5 Mn3 Cs1 120.393(6) 7_545 15_665 ?
O5 Mn3 Cs1 59.607(6) . 15_665 ?
O2 Mn3 Cs1 111.65(6) . 15_665 ?
O2 Mn3 Cs1 58.76(7) 2_655 15_665 ?
O2 Mn3 Cs1 146.97(7) 7_545 15_665 ?
O2 Mn3 Cs1 46.47(6) 8 15_665 ?
O5 Mn3 Cs1 120.393(6) 7_545 7_545 ?
O5 Mn3 Cs1 59.607(6) . 7_545 ?
O2 Mn3 Cs1 58.76(7) . 7_545 ?
O2 Mn3 Cs1 111.65(6) 2_655 7_545 ?
O2 Mn3 Cs1 46.47(6) 7_545 7_545 ?
O2 Mn3 Cs1 146.97(7) 8 7_545 ?
Cs1 Mn3 Cs1 119.215(12) 15_665 7_545 ?
O5 Mn3 Cs1 59.607(6) 7_545 9_656 ?
O5 Mn3 Cs1 120.393(6) . 9_656 ?
O2 Mn3 Cs1 146.97(7) . 9_656 ?
O2 Mn3 Cs1 46.47(6) 2_655 9_656 ?
O2 Mn3 Cs1 111.65(6) 7_545 9_656 ?
O2 Mn3 Cs1 58.76(7) 8 9_656 ?
Cs1 Mn3 Cs1 68.044(17) 15_665 9_656 ?
Cs1 Mn3 Cs1 152.35(2) 7_545 9_656 ?
O5 Mn3 Cs1 59.608(6) 7_545 . ?
O5 Mn3 Cs1 120.392(6) . . ?
O2 Mn3 Cs1 46.47(6) . . ?
O2 Mn3 Cs1 146.97(7) 2_655 . ?
O2 Mn3 Cs1 58.76(7) 7_545 . ?
O2 Mn3 Cs1 111.65(6) 8 . ?
Cs1 Mn3 Cs1 152.35(2) 15_665 . ?
Cs1 Mn3 Cs1 68.044(17) 7_545 . ?
Cs1 Mn3 Cs1 119.215(12) 9_656 . ?
O5 Mn3 Cs1B 61.63(12) 7_545 . ?
O5 Mn3 Cs1B 118.37(12) . . ?
O2 Mn3 Cs1B 42.06(12) . . ?
O2 Mn3 Cs1B 152.01(17) 2_655 . ?
O2 Mn3 Cs1B 63.3(3) 7_545 . ?
O2 Mn3 Cs1B 108.0(3) 8 . ?
O5 Mn3 Cs1B 118.37(12) 7_545 15_665 ?
O5 Mn3 Cs1B 61.63(12) . 15_665 ?
O2 Mn3 Cs1B 108.0(3) . 15_665 ?
O2 Mn3 Cs1B 63.3(3) 2_655 15_665 ?
O2 Mn3 Cs1B 152.01(17) 7_545 15_665 ?
O2 Mn3 Cs1B 42.06(12) 8 15_665 ?
Cs1 Mn3 Cs1B 5.2(2) 15_665 15_665 ?
Cs1 Mn3 Cs1B 120.99(13) 7_545 15_665 ?
Cs1 Mn3 Cs1B 68.9(2) 9_656 15_665 ?
Cs1 Mn3 Cs1B 147.2(2) . 15_665 ?
O3 V1 O2 108.60(12) . . ?
O3 V1 O4 108.75(11) . . ?
O2 V1 O4 110.56(14) . . ?
O3 V1 O1 108.36(14) . . ?
O2 V1 O1 111.79(14) . . ?
O4 V1 O1 108.72(13) . . ?
O3 V1 Cs1B 49.4(2) . . ?
O2 V1 Cs1B 59.6(2) . . ?
O4 V1 Cs1B 118.9(3) . . ?
O1 V1 Cs1B 131.6(3) . . ?
O3 V1 Cs1B 48.2(2) . 11_566 ?
O2 V1 Cs1B 132.5(2) . 11_566 ?
O4 V1 Cs1B 61.3(2) . 11_566 ?
O1 V1 Cs1B 115.0(3) . 11_566 ?
O3 V1 Cs1 56.44(9) . . ?
O2 V1 Cs1 52.82(8) . . ?
O4 V1 Cs1 117.95(5) . . ?
O1 V1 Cs1 133.32(12) . . ?
O3 V1 Cs2 62.87(9) . . ?
O2 V1 Cs2 116.88(9) . . ?
O4 V1 Cs2 132.00(10) . . ?
O1 V1 Cs2 46.58(10) . . ?
Cs1 V1 Cs2 96.841(17) . . ?
O3 V1 Cs1 54.78(10) . 11_566 ?
O2 V1 Cs1 133.68(9) . 11_566 ?
O4 V1 Cs1 54.88(8) . 11_566 ?
O1 V1 Cs1 114.51(11) . 11_566 ?
Cs1 V1 Cs1 92.494(17) . 11_566 ?
Cs2 V1 Cs1 94.374(16) . 11_566 ?
O3 V1 Cs1 113.58(9) . 13_565 ?
O2 V1 Cs1 136.57(8) . 13_565 ?
O4 V1 Cs1 45.78(7) . 13_565 ?
O1 V1 Cs1 64.01(11) . 13_565 ?
Cs1B V1 Cs1 156.9(2) . 13_565 ?
Cs1B V1 Cs1 74.46(16) 11_566 13_565 ?
Cs1 V1 Cs1 160.38(2) . 13_565 ?
Cs2 V1 Cs1 91.755(14) . 13_565 ?
Cs1 V1 Cs1 69.208(16) 11_566 13_565 ?
O3 V1 Cs3 2.39(9) . . ?
O2 V1 Cs3 108.98(8) . . ?
O4 V1 Cs3 110.57(6) . . ?
O1 V1 Cs3 106.14(10) . . ?
Cs1 V1 Cs3 57.224(13) . . ?
Cs2 V1 Cs3 60.532(7) . . ?
Cs1 V1 Cs3 56.320(12) 11_566 . ?
Cs1 V1 Cs3 113.597(15) 13_565 . ?
V1 O1 V1 137.18(19) 10 . ?
V1 O1 Cs2 108.02(11) 10 . ?
V1 O1 Cs2 108.02(11) . . ?
V1 O2 Mn3 132.50(14) . . ?
V1 O2 Cs1 102.50(10) . . ?
Mn3 O2 Cs1 102.85(8) . . ?
V1 O2 Cs1B 94.2(3) . . ?
Mn3 O2 Cs1B 110.5(2) . . ?
V1 O2 Cs1 130.36(12) . 7_545 ?
Mn3 O2 Cs1 89.69(7) . 7_545 ?
Cs1 O2 Cs1 88.56(6) . 7_545 ?
Cs1B O2 Cs1 92.5(3) . 7_545 ?
V1 O3 Mn1 140.21(18) . 11_566 ?
V1 O3 Mn1 138.85(16) . . ?
Mn1 O3 Mn1 71.56(15) 11_566 . ?
V1 O3 Mn2 136.9(5) . . ?
V1 O3 Cs3 176.23(15) . . ?
V1 O3 Cs1B 105.5(3) . . ?
Mn2 O3 Cs1B 96.8(5) . . ?
V1 O3 Cs1B 107.8(3) . 11_566 ?
Cs3 O3 Cs1B 74.6(3) . 11_566 ?
V1 O3 Cs1 98.71(10) . . ?
Cs3 O3 Cs1 82.49(6) . . ?
V1 O3 Cs1 101.63(12) . 11_566 ?
Cs3 O3 Cs1 80.79(6) . 11_566 ?
Cs1 O3 Cs1 118.99(8) . 11_566 ?
V1 O3 Cs2 92.93(10) . . ?
Cs3 O3 Cs2 83.38(6) . . ?
Cs1 O3 Cs2 119.10(8) . . ?
Cs1 O3 Cs2 116.50(7) 11_566 . ?
V1 O4 V1 136.6(2) 8 . ?
V1 O4 Cs1 98.83(6) 8 13_565 ?
V1 O4 Cs1 111.39(6) . 13_565 ?
V1 O4 Cs1 111.39(6) 8 11_566 ?
V1 O4 Cs1 98.83(6) . 11_566 ?
Cs1 O4 Cs1 90.95(9) 13_565 11_566 ?
V1 O4 Cs1B 90.7(2) 8 13_565 ?
V1 O4 Cs1B 117.3(2) . 13_565 ?
Cs1 O4 Cs1B 8.3(2) 13_565 13_565 ?
Cs1 O4 Cs1B 95.4(3) 11_566 13_565 ?
V1 O4 Cs1B 117.3(2) 8 11_566 ?
V1 O4 Cs1B 90.7(2) . 11_566 ?
Cs1 O4 Cs1B 95.4(3) 13_565 11_566 ?
Cs1 O4 Cs1B 8.3(2) 11_566 11_566 ?
Mn3 O5 Mn3 180.0 9_655 . ?
Mn3 O5 Cs1 90.0 9_655 15_665 ?
Mn3 O5 Cs1 90.0 . 15_665 ?
Mn3 O5 Cs1 90.0 9_655 7_545 ?
Mn3 O5 Cs1 90.0 . 7_545 ?
Cs1 O5 Cs1 180.000(11) 15_665 7_545 ?
O2 Cs1 O2 103.32(10) 10_556 . ?
O2 Cs1 O3 96.74(7) 10_556 . ?
O2 Cs1 O3 49.31(6) . . ?
O2 Cs1 O3 49.31(6) 10_556 10_556 ?
O2 Cs1 O3 96.74(7) . 10_556 ?
O3 Cs1 O3 58.74(9) . 10_556 ?
O2 Cs1 O4 87.82(6) 10_556 12_656 ?
O2 Cs1 O4 166.73(6) . 12_656 ?
O3 Cs1 O4 137.47(5) . 12_656 ?
O3 Cs1 O4 96.00(5) 10_556 12_656 ?
O2 Cs1 O4 166.73(6) 10_556 3_655 ?
O2 Cs1 O4 87.82(6) . 3_655 ?
O3 Cs1 O4 96.00(5) . 3_655 ?
O3 Cs1 O4 137.47(5) 10_556 3_655 ?
O4 Cs1 O4 80.28(7) 12_656 3_655 ?
O2 Cs1 O3 88.68(6) 10_556 12_656 ?
O2 Cs1 O3 136.43(6) . 12_656 ?
O3 Cs1 O3 88.14(8) . 12_656 ?
O3 Cs1 O3 60.01(8) 10_556 12_656 ?
O4 Cs1 O3 49.58(5) 12_656 12_656 ?
O4 Cs1 O3 88.05(6) 3_655 12_656 ?
O2 Cs1 O3 136.43(6) 10_556 3_655 ?
O2 Cs1 O3 88.68(6) . 3_655 ?
O3 Cs1 O3 60.01(8) . 3_655 ?
O3 Cs1 O3 88.14(8) 10_556 3_655 ?
O4 Cs1 O3 88.05(6) 12_656 3_655 ?
O4 Cs1 O3 49.58(5) 3_655 3_655 ?
O3 Cs1 O3 56.92(9) 12_656 3_655 ?
O2 Cs1 O2 100.42(6) 10_556 7_545 ?
O2 Cs1 O2 52.75(7) . 7_545 ?
O3 Cs1 O2 102.05(6) . 7_545 ?
O3 Cs1 O2 134.46(6) 10_556 7_545 ?
O4 Cs1 O2 118.72(5) 12_656 7_545 ?
O4 Cs1 O2 80.46(5) 3_655 7_545 ?
O3 Cs1 O2 165.32(6) 12_656 7_545 ?
O3 Cs1 O2 119.32(6) 3_655 7_545 ?
O2 Cs1 O2 52.75(7) 10_556 16_656 ?
O2 Cs1 O2 100.42(6) . 16_656 ?
O3 Cs1 O2 134.46(6) . 16_656 ?
O3 Cs1 O2 102.05(6) 10_556 16_656 ?
O4 Cs1 O2 80.46(5) 12_656 16_656 ?
O4 Cs1 O2 118.72(5) 3_655 16_656 ?
O3 Cs1 O2 119.32(6) 12_656 16_656 ?
O3 Cs1 O2 165.32(6) 3_655 16_656 ?
O2 Cs1 O2 60.16(7) 7_545 16_656 ?
O2 Cs1 O5 57.52(5) 10_556 7_545 ?
O2 Cs1 O5 57.52(5) . 7_545 ?
O3 Cs1 O5 90.34(5) . 7_545 ?
O3 Cs1 O5 90.34(5) 10_556 7_545 ?
O4 Cs1 O5 126.12(4) 12_656 7_545 ?
O4 Cs1 O5 126.12(4) 3_655 7_545 ?
O3 Cs1 O5 145.74(5) 12_656 7_545 ?
O3 Cs1 O5 145.74(5) 3_655 7_545 ?
O2 Cs1 O5 46.05(4) 7_545 7_545 ?
O2 Cs1 O5 46.05(4) 16_656 7_545 ?
O2 Cs1 V1 98.68(5) 10_556 . ?
O2 Cs1 V1 24.68(4) . . ?
O3 Cs1 V1 24.85(4) . . ?
O3 Cs1 V1 75.82(5) 10_556 . ?
O4 Cs1 V1 161.48(4) 12_656 . ?
O4 Cs1 V1 94.44(3) 3_655 . ?
O3 Cs1 V1 112.91(5) 12_656 . ?
O3 Cs1 V1 75.26(4) 3_655 . ?
O2 Cs1 V1 77.34(4) 7_545 . ?
O2 Cs1 V1 117.25(4) 16_656 . ?
O5 Cs1 V1 71.210(17) 7_545 . ?
O1 Cs2 O1 90.0 9_665 11_565 ?
O1 Cs2 O1 90.0 9_665 3_655 ?
O1 Cs2 O1 180.0 11_565 3_655 ?
O1 Cs2 O1 180.0 9_665 . ?
O1 Cs2 O1 89.999(1) 11_565 . ?
O1 Cs2 O1 90.0 3_655 . ?
O1 Cs2 O3 130.77(4) 9_665 10 ?
O1 Cs2 O3 93.39(6) 11_565 10 ?
O1 Cs2 O3 86.61(6) 3_655 10 ?
O1 Cs2 O3 49.23(4) . 10 ?
O1 Cs2 O3 49.23(4) 9_665 2_665 ?
O1 Cs2 O3 86.61(6) 11_565 2_665 ?
O1 Cs2 O3 93.39(6) 3_655 2_665 ?
O1 Cs2 O3 130.77(4) . 2_665 ?
O3 Cs2 O3 180.00(8) 10 2_665 ?
O1 Cs2 O3 93.39(6) 9_665 11_565 ?
O1 Cs2 O3 49.23(4) 11_565 11_565 ?
O1 Cs2 O3 130.77(4) 3_655 11_565 ?
O1 Cs2 O3 86.61(6) . 11_565 ?
O3 Cs2 O3 55.24(5) 10 11_565 ?
O3 Cs2 O3 124.76(5) 2_665 11_565 ?
O1 Cs2 O3 86.61(6) 9_665 3_655 ?
O1 Cs2 O3 130.77(4) 11_565 3_655 ?
O1 Cs2 O3 49.23(4) 3_655 3_655 ?
O1 Cs2 O3 93.39(6) . 3_655 ?
O3 Cs2 O3 124.76(5) 10 3_655 ?
O3 Cs2 O3 55.24(5) 2_665 3_655 ?
O3 Cs2 O3 180.00(8) 11_565 3_655 ?
O1 Cs2 O3 86.61(6) 9_665 12_655 ?
O1 Cs2 O3 130.77(4) 11_565 12_655 ?
O1 Cs2 O3 49.23(4) 3_655 12_655 ?
O1 Cs2 O3 93.39(6) . 12_655 ?
O3 Cs2 O3 55.24(5) 10 12_655 ?
O3 Cs2 O3 124.76(5) 2_665 12_655 ?
O3 Cs2 O3 81.94(7) 11_565 12_655 ?
O3 Cs2 O3 98.06(8) 3_655 12_655 ?
O1 Cs2 O3 93.39(6) 9_665 4_565 ?
O1 Cs2 O3 49.23(4) 11_565 4_565 ?
O1 Cs2 O3 130.77(4) 3_655 4_565 ?
O1 Cs2 O3 86.61(6) . 4_565 ?
O3 Cs2 O3 124.76(5) 10 4_565 ?
O3 Cs2 O3 55.24(5) 2_665 4_565 ?
O3 Cs2 O3 98.06(8) 11_565 4_565 ?
O3 Cs2 O3 81.94(8) 3_655 4_565 ?
O3 Cs2 O3 180.00(8) 12_655 4_565 ?
O1 Cs2 O3 49.23(4) 9_665 9_665 ?
O1 Cs2 O3 86.61(6) 11_565 9_665 ?
O1 Cs2 O3 93.39(6) 3_655 9_665 ?
O1 Cs2 O3 130.77(4) . 9_665 ?
O3 Cs2 O3 81.94(7) 10 9_665 ?
O3 Cs2 O3 98.06(8) 2_665 9_665 ?
O3 Cs2 O3 55.24(5) 11_565 9_665 ?
O3 Cs2 O3 124.76(5) 3_655 9_665 ?
O3 Cs2 O3 55.24(5) 12_655 9_665 ?
O3 Cs2 O3 124.76(5) 4_565 9_665 ?
O1 Cs2 O3 130.77(4) 9_665 . ?
O1 Cs2 O3 93.39(6) 11_565 . ?
O1 Cs2 O3 86.61(6) 3_655 . ?
O1 Cs2 O3 49.23(4) . . ?
O3 Cs2 O3 98.06(7) 10 . ?
O3 Cs2 O3 81.94(7) 2_665 . ?
O3 Cs2 O3 124.76(5) 11_565 . ?
O3 Cs2 O3 55.24(5) 3_655 . ?
O3 Cs2 O3 124.76(5) 12_655 . ?
O3 Cs2 O3 55.24(5) 4_565 . ?
O3 Cs2 O3 180.0 9_665 . ?
O3 Cs3 O3 71.44(5) 9_666 12_656 ?
O3 Cs3 O3 108.56(5) 9_666 4_565 ?
O3 Cs3 O3 180.0 12_656 4_565 ?
O3 Cs3 O3 111.31(10) 9_666 10_556 ?
O3 Cs3 O3 71.44(5) 12_656 10_556 ?
O3 Cs3 O3 108.56(5) 4_565 10_556 ?
O3 Cs3 O3 68.69(10) 9_666 2_665 ?
O3 Cs3 O3 108.56(5) 12_656 2_665 ?
O3 Cs3 O3 71.44(5) 4_565 2_665 ?
O3 Cs3 O3 180.00(6) 10_556 2_665 ?
O3 Cs3 O3 71.44(5) 9_666 11_566 ?
O3 Cs3 O3 111.31(10) 12_656 11_566 ?
O3 Cs3 O3 68.69(10) 4_565 11_566 ?
O3 Cs3 O3 71.44(5) 10_556 11_566 ?
O3 Cs3 O3 108.56(5) 2_665 11_566 ?
O3 Cs3 O3 108.56(5) 9_666 3_655 ?
O3 Cs3 O3 68.69(11) 12_656 3_655 ?
O3 Cs3 O3 111.31(10) 4_565 3_655 ?
O3 Cs3 O3 108.56(5) 10_556 3_655 ?
O3 Cs3 O3 71.44(5) 2_665 3_655 ?
O3 Cs3 O3 180.0 11_566 3_655 ?
O3 Cs3 O3 180.0 9_666 . ?
O3 Cs3 O3 108.56(5) 12_656 . ?
O3 Cs3 O3 71.44(5) 4_565 . ?
O3 Cs3 O3 68.69(10) 10_556 . ?
O3 Cs3 O3 111.31(10) 2_665 . ?
O3 Cs3 O3 108.56(5) 11_566 . ?
O3 Cs3 O3 71.44(5) 3_655 . ?
O3 Cs3 Cs1 126.69(5) 9_666 . ?
O3 Cs3 Cs1 55.26(6) 12_656 . ?
O3 Cs3 Cs1 124.74(6) 4_565 . ?
O3 Cs3 Cs1 53.31(5) 10_556 . ?
O3 Cs3 Cs1 126.69(5) 2_665 . ?
O3 Cs3 Cs1 124.74(6) 11_566 . ?
O3 Cs3 Cs1 55.26(6) 3_655 . ?
O3 Cs3 Cs1 53.31(5) . . ?
O3 Cs3 Cs1 124.74(6) 9_666 11_566 ?
O3 Cs3 Cs1 126.69(5) 12_656 11_566 ?
O3 Cs3 Cs1 53.31(5) 4_565 11_566 ?
O3 Cs3 Cs1 55.26(6) 10_556 11_566 ?
O3 Cs3 Cs1 124.74(6) 2_665 11_566 ?
O3 Cs3 Cs1 53.31(5) 11_566 11_566 ?
O3 Cs3 Cs1 126.69(5) 3_655 11_566 ?
O3 Cs3 Cs1 55.26(6) . 11_566 ?
Cs1 Cs3 Cs1 90.000(1) . 11_566 ?
O3 Cs3 Cs1 55.26(6) 9_666 3_655 ?
O3 Cs3 Cs1 53.31(5) 12_656 3_655 ?
O3 Cs3 Cs1 126.69(5) 4_565 3_655 ?
O3 Cs3 Cs1 124.74(6) 10_556 3_655 ?
O3 Cs3 Cs1 55.26(6) 2_665 3_655 ?
O3 Cs3 Cs1 126.69(5) 11_566 3_655 ?
O3 Cs3 Cs1 53.31(5) 3_655 3_655 ?
O3 Cs3 Cs1 124.74(6) . 3_655 ?
Cs1 Cs3 Cs1 90.000(1) . 3_655 ?
Cs1 Cs3 Cs1 180.00(2) 11_566 3_655 ?
O3 Cs3 Cs1 53.31(5) 9_666 9_666 ?
O3 Cs3 Cs1 124.74(6) 12_656 9_666 ?
O3 Cs3 Cs1 55.26(6) 4_565 9_666 ?
O3 Cs3 Cs1 126.69(5) 10_556 9_666 ?
O3 Cs3 Cs1 53.31(5) 2_665 9_666 ?
O3 Cs3 Cs1 55.26(6) 11_566 9_666 ?
O3 Cs3 Cs1 124.74(6) 3_655 9_666 ?
O3 Cs3 Cs1 126.69(5) . 9_666 ?
Cs1 Cs3 Cs1 180.0 . 9_666 ?
Cs1 Cs3 Cs1 90.0 11_566 9_666 ?
Cs1 Cs3 Cs1 90.0 3_655 9_666 ?
O1W Mn1 O3 84.13(13) . 12_656 ?
O1W Mn1 O3 84.13(13) . 3_655 ?
O3 Mn1 O3 88.36(17) 12_656 3_655 ?
O1W Mn1 O3 82.96(12) . 10_556 ?
O3 Mn1 O3 91.20(12) 12_656 10_556 ?
O3 Mn1 O3 167.05(19) 3_655 10_556 ?
O1W Mn1 O3 82.96(12) . . ?
O3 Mn1 O3 167.05(19) 12_656 . ?
O3 Mn1 O3 91.20(12) 3_655 . ?
O3 Mn1 O3 86.34(17) 10_556 . ?
O3 Mn1 Mn1 115.44(10) 12_656 11_566 ?
O3 Mn1 Mn1 115.44(10) 3_655 11_566 ?
O3 Mn1 Mn1 53.48(12) 10_556 11_566 ?
O3 Mn1 Mn1 53.48(12) . 11_566 ?
O1W Mn1 Mn1 45.0 . 3_655 ?
O3 Mn1 Mn1 54.95(12) 12_656 3_655 ?
O3 Mn1 Mn1 54.95(12) 3_655 3_655 ?
O3 Mn1 Mn1 114.94(10) 10_556 3_655 ?
O3 Mn1 Mn1 114.94(10) . 3_655 ?
Mn1 Mn1 Mn1 90.001(1) 11_566 3_655 ?
Mn1 O1W Mn1 90.0 . 3_655 ?
Mn1 O1W Mn1 180.00(17) 11_566 3_655 ?
Mn1 O1W Mn1 180.0 . 9_666 ?
Mn1 O1W Mn1 90.0 11_566 9_666 ?
Mn1 O1W Mn1 90.0 3_655 9_666 ?
O3 Cs1B O3 65.8(4) . 10_556 ?
O3 Cs1B O3 101.2(4) . 12_656 ?
O3 Cs1B O3 67.5(2) 10_556 12_656 ?
O3 Cs1B O3 67.5(2) . 3_655 ?
O3 Cs1B O3 101.2(4) 10_556 3_655 ?
O3 Cs1B O3 64.1(4) 12_656 3_655 ?
O3 Cs1B O2 101.8(7) . 10_556 ?
O3 Cs1B O2 51.1(3) 10_556 10_556 ?
O3 Cs1B O2 93.56(13) 12_656 10_556 ?
O3 Cs1B O2 151.0(4) 3_655 10_556 ?
O3 Cs1B O2 51.1(3) . . ?
O3 Cs1B O2 101.8(7) 10_556 . ?
O3 Cs1B O2 151.0(4) 12_656 . ?
O3 Cs1B O2 93.56(13) 3_655 . ?
O2 Cs1B O2 100.0(6) 10_556 . ?
O3 Cs1B O4 152.5(5) . 12_656 ?
O3 Cs1B O4 101.34(17) 10_556 12_656 ?
O3 Cs1B O4 51.6(3) 12_656 12_656 ?
O3 Cs1B O4 93.1(6) 3_655 12_656 ?
O2 Cs1B O4 85.79(13) 10_556 12_656 ?
O2 Cs1B O4 154.2(5) . 12_656 ?
O3 Cs1B O4 101.34(17) . 3_655 ?
O3 Cs1B O4 152.5(5) 10_556 3_655 ?
O3 Cs1B O4 93.1(6) 12_656 3_655 ?
O3 Cs1B O4 51.6(3) 3_655 3_655 ?
O2 Cs1B O4 154.2(5) 10_556 3_655 ?
O2 Cs1B O4 85.79(13) . 3_655 ?
O4 Cs1B O4 78.9(5) 12_656 3_655 ?
O3 Cs1B V1 25.09(15) . . ?
O3 Cs1B V1 81.6(5) 10_556 . ?
O3 Cs1B V1 126.2(4) 12_656 . ?
O3 Cs1B V1 81.3(2) 3_655 . ?
O2 Cs1B V1 100.0(6) 10_556 . ?
O2 Cs1B V1 26.20(14) . . ?
O4 Cs1B V1 174.1(5) 12_656 . ?
O4 Cs1B V1 96.08(3) 3_655 . ?
O3 Cs1B V1 81.6(5) . 10_556 ?
O3 Cs1B V1 25.10(15) 10_556 10_556 ?
O3 Cs1B V1 81.3(2) 12_656 10_556 ?
O3 Cs1B V1 126.2(4) 3_655 10_556 ?
O2 Cs1B V1 26.20(14) 10_556 10_556 ?
O2 Cs1B V1 100.0(6) . 10_556 ?
O4 Cs1B V1 96.08(3) 12_656 10_556 ?
O4 Cs1B V1 174.1(5) 3_655 10_556 ?
V1 Cs1B V1 88.7(5) . 10_556 ?
O3 Cs1B V1 125.1(4) . 12_656 ?
O3 Cs1B V1 80.69(19) 10_556 12_656 ?
O3 Cs1B V1 23.99(14) 12_656 12_656 ?
O3 Cs1B V1 78.8(4) 3_655 12_656 ?
O2 Cs1B V1 87.23(9) 10_556 12_656 ?
O2 Cs1B V1 172.4(5) . 12_656 ?
O4 Cs1B V1 27.93(13) 12_656 12_656 ?
O4 Cs1B V1 88.8(5) 3_655 12_656 ?
V1 Cs1B V1 150.1(4) . 12_656 ?
V1 Cs1B V1 85.32(9) 10_556 12_656 ?
O3 Cs1B V1 80.69(19) . 3_655 ?
O3 Cs1B V1 125.1(4) 10_556 3_655 ?
O3 Cs1B V1 78.8(4) 12_656 3_655 ?
O3 Cs1B V1 23.99(14) 3_655 3_655 ?
O2 Cs1B V1 172.4(5) 10_556 3_655 ?
O2 Cs1B V1 87.23(9) . 3_655 ?
O4 Cs1B V1 88.8(5) 12_656 3_655 ?
O4 Cs1B V1 27.93(13) 3_655 3_655 ?
V1 Cs1B V1 85.32(9) . 3_655 ?
V1 Cs1B V1 150.1(4) 10_556 3_655 ?
V1 Cs1B V1 85.5(5) 12_656 3_655 ?
O3 Mn2 O3 89.56(9) 2_665 3_655 ?
O3 Mn2 O3 89.56(9) 2_665 4_565 ?
O3 Mn2 O3 169.9(11) 3_655 4_565 ?
O3 Mn2 O3 169.9(11) 2_665 . ?
O3 Mn2 O3 89.56(9) 3_655 . ?
O3 Mn2 O3 89.56(9) 4_565 . ?
O3 Mn2 Cs1B 49.0(4) 2_665 3_655 ?
O3 Mn2 Cs1B 47.3(4) 3_655 3_655 ?
O3 Mn2 Cs1B 126.8(6) 4_565 3_655 ?
O3 Mn2 Cs1B 125.2(6) . 3_655 ?
O3 Mn2 Cs1B 47.3(4) 2_665 9_666 ?
O3 Mn2 Cs1B 125.2(6) 3_655 9_666 ?
O3 Mn2 Cs1B 49.0(4) 4_565 9_666 ?
O3 Mn2 Cs1B 126.8(6) . 9_666 ?
Cs1B Mn2 Cs1B 78.1(2) 3_655 9_666 ?
O3 Mn2 Cs1B 125.2(6) 2_665 11_566 ?
O3 Mn2 Cs1B 126.8(6) 3_655 11_566 ?
O3 Mn2 Cs1B 47.3(4) 4_565 11_566 ?
O3 Mn2 Cs1B 49.0(4) . 11_566 ?
O3 Mn2 Cs1B 126.8(6) 2_665 . ?
O3 Mn2 Cs1B 49.0(4) 3_655 . ?
O3 Mn2 Cs1B 125.2(6) 4_565 . ?
O3 Mn2 Cs1B 47.3(4) . . ?
Cs1B Mn2 Cs1B 78.1(2) 3_655 . ?
Cs1B Mn2 Cs1B 126.0(6) 9_666 . ?
Cs1B Mn2 Cs1B 78.1(2) 11_566 . ?

loop_
_geom_bond_atom_site_label_1
_geom_bond_atom_site_label_2
_geom_bond_distance
_geom_bond_site_symmetry_2
_geom_bond_publ_flag
Mn3 O5 2.13402(10) 7_545 ?
Mn3 O5 2.13402(10) . ?
Mn3 O2 2.207(2) . ?
Mn3 O2 2.207(2) 2_655 ?
Mn3 O2 2.207(2) 7_545 ?
Mn3 O2 2.207(2) 8 ?
Mn3 Cs1 4.2181(8) 15_665 ?
Mn3 Cs1 4.2181(8) 7_545 ?
Mn3 Cs1 4.2181(8) 9_656 ?
Mn3 Cs1 4.2181(8) . ?
Mn3 Cs1B 4.491(17) . ?
Mn3 Cs1B 4.491(17) 15_665 ?
V1 O3 1.634(2) . ?
V1 O2 1.644(2) . ?
V1 O4 1.7923(14) . ?
V1 O1 1.7957(13) . ?
V1 Cs1B 3.713(17) . ?
V1 Cs1B 3.826(16) 11_566 ?
V1 Cs1 3.8439(9) . ?
V1 Cs2 3.9810(5) . ?
V1 Cs1 3.9991(9) 11_566 ?
V1 Cs1 4.3009(10) 13_565 ?
V1 Cs3 4.4490(5) . ?
O1 Cs2 3.041(3) . ?
O2 Cs1 3.137(2) . ?
O2 Cs1B 3.212(15) . ?
O2 Cs1 3.607(3) 7_545 ?
O3 Mn1 2.281(3) 11_566 ?
O3 Mn1 2.323(3) . ?
O3 Mn2 2.335(3) . ?
O3 Cs3 2.817(2) . ?
O3 Cs1B 2.926(16) . ?
O3 Cs1B 2.995(15) 11_566 ?
O3 Cs1 3.241(3) . ?
O3 Cs1 3.336(3) 11_566 ?
O3 Cs2 3.548(3) . ?
O4 Cs1 3.310(3) 13_565 ?
O4 Cs1 3.310(3) 11_566 ?
O4 Cs1B 3.358(18) 13_565 ?
O4 Cs1B 3.358(18) 11_566 ?
O5 Cs1 3.6384(9) 15_665 ?
O5 Cs1 3.6384(9) 7_545 ?
Mn1 O1W 1.904(3) . ?
Mn1 Mn1 2.692(5) 11_566 ?
Mn1 Mn1 2.692(5) 3_655 ?
